data_7159890
loop_
_publ_author_name
'Barik, Rasmita'
'Nanda, Samik'

_publ_section_title
;
 Asymmetric total synthesis of humulane sesquiterpenoids alashanoids B, C,
 E, and F and 2,9-humuladien-6-ol-8-one.
;
_journal_issue 22
_journal_name_full 'Organic &amp; biomolecular chemistry'
_journal_page_first 4478
_journal_page_last 4487
_journal_paper_doi 10.1039/d4ob00393d
_journal_volume 22
_journal_year 2024
_chemical_formula_sum 'C15 H24 O2'
_chemical_formula_weight 236.4
_space_group_IT_number 19
_space_group_name_Hall 'P 2ac 2ab'
_space_group_name_H-M_alt 'P 21 21 21'
_symmetry_cell_setting orthorhombic
_symmetry_Int_Tables_number 19
_symmetry_space_group_name_Hall 'P 2ac 2ab'
_symmetry_space_group_name_H-M 'P 21 21 21'
_audit_update_record
;
2023-10-16 deposited with the CCDC.	2024-04-04 downloaded from the CCDC.
;
_cell_angle_alpha 90
_cell_angle_beta 90
_cell_angle_gamma 90
_cell_formula_units_Z 4
_cell_length_a 6.0794(2)
_cell_length_b 13.0587(4)
_cell_length_c 17.7262(6)
_cell_measurement_reflns_used 6094
_cell_measurement_temperature 296(2)
_cell_measurement_theta_max 26.78
_cell_measurement_theta_min 2.78
_cell_volume 1407.27(8)
_diffrn_ambient_temperature 296(2)
_diffrn_measured_fraction_theta_full 0.99
_diffrn_measured_fraction_theta_max 0.99
_diffrn_measurement_device 'four-circle diffractometer'
_diffrn_measurement_device_type 'Bruker Photon III'
_diffrn_measurement_method 'Bruker Photon III'
_diffrn_radiation_monochromator graphite
_diffrn_radiation_probe x-ray
_diffrn_radiation_source 'X-ray tube'
_diffrn_radiation_type 'Mo K\a'
_diffrn_radiation_wavelength 0.71073
_diffrn_reflns_av_R_equivalents 0.0364
_diffrn_reflns_av_unetI/netI 0.0222
_diffrn_reflns_limit_h_max 7
_diffrn_reflns_limit_h_min -7
_diffrn_reflns_limit_k_max 16
_diffrn_reflns_limit_k_min -16
_diffrn_reflns_limit_l_max 22
_diffrn_reflns_limit_l_min -21
_diffrn_reflns_number 17469
_diffrn_reflns_theta_full 27.1
_diffrn_reflns_theta_max 27.1
_diffrn_reflns_theta_min 2.78
_exptl_absorpt_coefficient_mu 0.072
_exptl_absorpt_correction_T_max 0.7455
_exptl_absorpt_correction_T_min 0.7066
_exptl_absorpt_correction_type multi-scan
_exptl_crystal_colour White
_exptl_crystal_density_diffrn 1.1156
_exptl_crystal_description Cuboid
_exptl_crystal_F_000 520
_exptl_crystal_size_max 0.02
_exptl_crystal_size_mid 0.02
_exptl_crystal_size_min 0.02
_refine_diff_density_max 0.34
_refine_diff_density_min -0.25
_refine_ls_abs_structure_details '  1293 of Friedel pairs used in the refinement'
_refine_ls_extinction_coef 27000(6000)
_refine_ls_extinction_method 'B-C type 1 Gaussian isotropic (Becker & Coppens, 1974)'
_refine_ls_goodness_of_fit_gt 2.68
_refine_ls_goodness_of_fit_ref 2.51
_refine_ls_hydrogen_treatment mixed
_refine_ls_number_constraints 92
_refine_ls_number_parameters 154
_refine_ls_number_reflns 3092
_refine_ls_number_restraints 0
_refine_ls_R_factor_all 0.0553
_refine_ls_R_factor_gt 0.0463
_refine_ls_shift/su_max 0.0489
_refine_ls_shift/su_mean 0.0102
_refine_ls_structure_factor_coef F
_refine_ls_weighting_details w=1/(\s^2^(F)+0.0001F^2^)
_refine_ls_weighting_scheme sigma
_refine_ls_wR_factor_gt 0.0543
_refine_ls_wR_factor_ref 0.0552
_reflns_number_gt 2640
_reflns_number_total 3092
_reflns_threshold_expression I>3\s(I)
_cod_data_source_file d4ob00393d2.cif
_cod_data_source_block I
_cod_depositor_comments
;
The following automatic conversions were performed:

data item '_diffrn_radiation_probe' value 'X-ray' was changed to
'x-ray' in accordance with the
/home/data/users/saulius/crontab/automatic-downloads/rss-feeds/RSC/lib/dictionaries/cif_core.dic
dictionary named 'cif_core.dic' version 2.4.2 last updated on
2011-04-26.

Automatic conversion script
Id: cif_fix_values 8170 2020-07-09 18:12:32Z antanas 

 Adding full bibliography for 7159890--7159891.cif.
;
_cod_original_sg_symbol_Hall 'P 2xab;2ybc;2zac'
_cod_database_code 7159890

loop_
_space_group_symop_id
_space_group_symop_operation_xyz
1 x,y,z
2 -x+1/2,-y,z+1/2
3 -x,y+1/2,-z+1/2
4 x+1/2,-y+1/2,-z

loop_
_atom_site_label
_atom_site_type_symbol
_atom_site_fract_x
_atom_site_fract_y
_atom_site_fract_z
_atom_site_adp_type
_atom_site_U_iso_or_equiv
_atom_site_site_symmetry_multiplicity
_atom_site_occupancy
_atom_site_calc_flag
_atom_site_refinement_flags
_atom_site_disorder_assembly
_atom_site_disorder_group
C1 C 0.5645(3) 0.49426(15) 0.26438(9) Uani 0.0519(6) 4 1 d . . .
H1c1 H 0.497304 0.476976 0.217056 Uiso 0.0623 4 1 d . . .
H2c1 H 0.712975 0.470079 0.259571 Uiso 0.0623 4 1 d . . .
C2 C 0.4512(3) 0.43723(14) 0.32694(10) Uani 0.0470(6) 4 1 d . . .
H1c2 H 0.293375 0.436285 0.325967 Uiso 0.0564 4 1 d . . .
C3 C 0.5482(3) 0.38803(13) 0.38345(10) Uani 0.0461(6) 4 1 d . . .
C3a C 0.7936(4) 0.37278(18) 0.38920(13) Uani 0.0666(8) 4 1 d . . .
H1c3a H 0.823546 0.308493 0.41338 Uiso 0.0799 4 1 d . . .
H2c3a H 0.856706 0.372783 0.339563 Uiso 0.0799 4 1 d . . .
H3c3a H 0.856642 0.427358 0.418334 Uiso 0.0799 4 1 d . . .
C4 C 0.4207(3) 0.34613(13) 0.44976(10) Uani 0.0518(6) 4 1 d . . .
H1c4 H 0.471132 0.278173 0.461055 Uiso 0.0621 4 1 d . . .
H2c4 H 0.267966 0.340862 0.436596 Uiso 0.0621 4 1 d . . .
C5 C 0.4455(4) 0.41397(13) 0.51991(10) Uani 0.0498(6) 4 1 d . . .
H1c5 H 0.41043 0.374866 0.564162 Uiso 0.0598 4 1 d . . .
H2c5 H 0.597119 0.432779 0.526011 Uiso 0.0598 4 1 d . . .
C6 C 0.3039(3) 0.51038(14) 0.51784(10) Uani 0.0452(6) 4 1 d . . .
H1c6 H 0.269027 0.52482 0.4661 Uiso 0.0542 4 1 d . . .
O6a O 0.1118(3) 0.48961(14) 0.56241(8) Uani 0.0659(6) 4 1 d . . .
H1o6a H 0.029(5) 0.535(2) 0.5540(16) Uiso 0.089(10) 4 1 d . . .
C7 C 0.4195(4) 0.60832(14) 0.54569(10) Uani 0.0482(6) 4 1 d . . .
H1c7 H 0.313447 0.662758 0.547259 Uiso 0.0579 4 1 d . . .
C7a C 0.5013(4) 0.59994(18) 0.62697(11) Uani 0.0685(9) 4 1 d . . .
H1c7a H 0.384701 0.575085 0.658554 Uiso 0.0822 4 1 d . . .
H2c7a H 0.623272 0.553311 0.629068 Uiso 0.0822 4 1 d . . .
H3c7a H 0.547501 0.666167 0.644356 Uiso 0.0822 4 1 d . . .
C8 C 0.5978(3) 0.63751(13) 0.49057(10) Uani 0.0458(6) 4 1 d . . .
O8a O 0.7940(3) 0.63781(11) 0.50735(8) Uiso 0.0623(4) 4 1 d . . .
C9 C 0.5240(3) 0.65657(13) 0.41234(10) Uani 0.0435(6) 4 1 d . . .
H1c9 H 0.383488 0.688313 0.404289 Uiso 0.0522 4 1 d . . .
C10 C 0.6440(3) 0.63156(13) 0.35332(10) Uani 0.0441(6) 4 1 d . . .
H1c10 H 0.799225 0.62458 0.361814 Uiso 0.053 4 1 d . . .
C11 C 0.5655(3) 0.61273(14) 0.27425(9) Uani 0.0465(6) 4 1 d . . .
C11a C 0.3358(4) 0.65574(19) 0.26054(11) Uani 0.0645(8) 4 1 d . . .
H1c11a H 0.292698 0.64236 0.209379 Uiso 0.0774 4 1 d . . .
H2c11a H 0.233432 0.623654 0.29434 Uiso 0.0774 4 1 d . . .
H3c11a H 0.336559 0.728292 0.269275 Uiso 0.0774 4 1 d . . .
C11b C 0.7235(4) 0.65936(19) 0.21607(12) Uani 0.0653(8) 4 1 d . . .
H1c11b H 0.676301 0.641063 0.16617 Uiso 0.0783 4 1 d . . .
H2c11b H 0.723602 0.732559 0.221078 Uiso 0.0783 4 1 d . . .
H3c11b H 0.869277 0.633616 0.224574 Uiso 0.0783 4 1 d . . .

loop_
_atom_site_aniso_label
_atom_site_aniso_type_symbol
_atom_site_aniso_U_11
_atom_site_aniso_U_22
_atom_site_aniso_U_33
_atom_site_aniso_U_12
_atom_site_aniso_U_13
_atom_site_aniso_U_23
C1 C 0.0532(11) 0.0641(12) 0.0386(9) 0.0033(10) -0.0020(9) -0.0058(8)
C2 C 0.0438(11) 0.0491(10) 0.0480(10) -0.0031(9) -0.0030(9) -0.0088(8)
C3 C 0.0506(11) 0.0381(9) 0.0497(10) -0.0017(9) -0.0027(9) -0.0085(7)
C3a C 0.0573(14) 0.0688(15) 0.0736(15) 0.0099(12) -0.0029(11) 0.0056(11)
C4 C 0.0587(13) 0.0385(9) 0.0582(11) -0.0077(9) -0.0030(10) 0.0025(8)
C5 C 0.0594(13) 0.0451(10) 0.0449(10) -0.0022(10) -0.0066(9) 0.0083(7)
C6 C 0.0457(11) 0.0543(11) 0.0355(9) 0.0014(9) -0.0031(8) 0.0051(7)
O6a O 0.0549(10) 0.0828(11) 0.0599(9) 0.0017(9) 0.0103(7) 0.0139(8)
C7 C 0.0589(13) 0.0463(10) 0.0394(9) 0.0067(10) -0.0037(9) 0.0000(7)
C7a C 0.0927(19) 0.0712(14) 0.0416(10) -0.0055(13) -0.0115(11) -0.0036(10)
C8 C 0.0539(11) 0.0361(9) 0.0475(10) 0.0010(9) -0.0075(9) -0.0010(7)
C9 C 0.0480(11) 0.0374(9) 0.0451(10) 0.0068(8) -0.0032(9) 0.0037(7)
C10 C 0.0411(10) 0.0428(10) 0.0486(10) 0.0011(8) -0.0037(8) 0.0056(7)
C11 C 0.0410(10) 0.0599(11) 0.0384(9) 0.0064(9) 0.0000(8) 0.0066(7)
C11a C 0.0527(12) 0.0926(16) 0.0481(11) 0.0195(12) -0.0040(10) 0.0104(11)
C11b C 0.0648(14) 0.0728(15) 0.0582(12) 0.0070(12) 0.0092(11) 0.0187(11)

loop_
_atom_type_symbol
_atom_type_scat_dispersion_real
_atom_type_scat_dispersion_imag
_atom_type_scat_source
C 0.0033 0.0016 'International Tables Vol C tables 4.2.6.8 and 6.1.1.1'
H 0.0000 0.0000 'International Tables Vol C tables 4.2.6.8 and 6.1.1.1'
O 0.0106 0.0060 'International Tables Vol C tables 4.2.6.8 and 6.1.1.1'

loop_
_exptl_crystal_face_index_h
_exptl_crystal_face_index_k
_exptl_crystal_face_index_l
_exptl_crystal_face_perp_dist
? ? ? ?

loop_
_geom_angle_atom_site_label_1
_geom_angle_atom_site_label_2
_geom_angle_atom_site_label_3
_geom_angle_site_symmetry_1
_geom_angle_site_symmetry_2
_geom_angle_site_symmetry_3
_geom_angle
_geom_angle_publ_flag
H1c1 C1 H2c1 . . . 104.17 ?
H1c1 C1 C2 . . . 109.41 ?
H1c1 C1 C11 . . . 109.51 ?
H2c1 C1 C2 . . . 109.44 ?
H2c1 C1 C11 . . . 109.49 ?
C2 C1 C11 . . . 114.32(13) ?
C1 C2 H1c2 . . . 116.85 ?
C1 C2 C3 . . . 126.35(17) ?
H1c2 C2 C3 . . . 116.8 ?
C2 C3 C3a . . . 123.66(17) ?
C2 C3 C4 . . . 122.32(17) ?
C3a C3 C4 . . . 113.98(15) ?
C3 C3a H1c3a . . . 109.45 ?
C3 C3a H2c3a . . . 109.44 ?
C3 C3a H3c3a . . . 109.51 ?
H1c3a C3a H2c3a . . . 109.46 ?
H1c3a C3a H3c3a . . . 109.47 ?
H2c3a C3a H3c3a . . . 109.5 ?
C3 C4 H1c4 . . . 109.43 ?
C3 C4 H2c4 . . . 109.38 ?
C3 C4 C5 . . . 111.78(13) ?
H1c4 C4 H2c4 . . . 107.09 ?
H1c4 C4 C5 . . . 109.54 ?
H2c4 C4 C5 . . . 109.5 ?
C4 C5 H1c5 . . . 109.42 ?
C4 C5 H2c5 . . . 109.48 ?
C4 C5 C6 . . . 113.69(16) ?
H1c5 C5 H2c5 . . . 104.89 ?
H1c5 C5 C6 . . . 109.5 ?
H2c5 C5 C6 . . . 109.5 ?
C5 C6 H1c6 . . . 108.06 ?
C5 C6 O6a . . . 106.82(13) ?
C5 C6 C7 . . . 114.81(16) ?
H1c6 C6 O6a . . . 112.54 ?
H1c6 C6 C7 . . . 104.16 ?
O6a C6 C7 . . . 110.56(14) ?
C6 O6a H1o6a . . . 106(2) ?
C6 C7 H1c7 . . . 108.51 ?
C6 C7 C7a . . . 113.05(15) ?
C6 C7 C8 . . . 109.26(14) ?
H1c7 C7 C7a . . . 104.15 ?
H1c7 C7 C8 . . . 108.3 ?
C7a C7 C8 . . . 113.26(19) ?
C7 C7a H1c7a . . . 109.49 ?
C7 C7a H2c7a . . . 109.44 ?
C7 C7a H3c7a . . . 109.42 ?
H1c7a C7a H2c7a . . . 109.54 ?
H1c7a C7a H3c7a . . . 109.49 ?
H2c7a C7a H3c7a . . . 109.45 ?
C7 C8 O8a . . . 122.81(17) ?
C7 C8 C9 . . . 115.60(16) ?
O8a C8 C9 . . . 121.35(16) ?
C8 C9 H1c9 . . . 118.77 ?
C8 C9 C10 . . . 122.37(16) ?
H1c9 C9 C10 . . . 118.86 ?
C9 C10 H1c10 . . . 116.33 ?
C9 C10 C11 . . . 127.33(17) ?
H1c10 C10 C11 . . . 116.34 ?
C1 C11 C10 . . . 105.64(12) ?
C1 C11 C11a . . . 110.14(16) ?
C1 C11 C11b . . . 108.76(15) ?
C10 C11 C11a . . . 112.33(14) ?
C10 C11 C11b . . . 111.26(15) ?
C11a C11 C11b . . . 108.63(15) ?
C11 C11a H1c11a . . . 109.53 ?
C11 C11a H2c11a . . . 109.46 ?
C11 C11a H3c11a . . . 109.46 ?
H1c11a C11a H2c11a . . . 109.51 ?
H1c11a C11a H3c11a . . . 109.48 ?
H2c11a C11a H3c11a . . . 109.39 ?
C11 C11b H1c11b . . . 109.43 ?
C11 C11b H2c11b . . . 109.52 ?
C11 C11b H3c11b . . . 109.47 ?
H1c11b C11b H2c11b . . . 109.46 ?
H1c11b C11b H3c11b . . . 109.42 ?
H2c11b C11b H3c11b . . . 109.53 ?

loop_
_geom_bond_atom_site_label_1
_geom_bond_atom_site_label_2
_geom_bond_site_symmetry_1
_geom_bond_site_symmetry_2
_geom_bond_distance
_geom_bond_publ_flag
C1 H1c1 . . 0.9601 ?
C1 H2c1 . . 0.9602 ?
C1 C2 . . 1.503(2) ?
C1 C11 . . 1.5560(19) ?
C2 H1c2 . . 0.9597 ?
C2 C3 . . 1.328(2) ?
C3 C3a . . 1.509(3) ?
C3 C4 . . 1.512(2) ?
C3a H1c3a . . 0.9602 ?
C3a H2c3a . . 0.9599 ?
C3a H3c3a . . 0.9598 ?
C4 H1c4 . . 0.9595 ?
C4 H2c4 . . 0.96 ?
C4 C5 . . 1.534(2) ?
C5 H1c5 . . 0.9603 ?
C5 H2c5 . . 0.9599 ?
C5 C6 . . 1.526(2) ?
C6 H1c6 . . 0.9593 ?
C6 O6a . . 1.436(2) ?
C6 C7 . . 1.540(2) ?
O6a H1o6a . . 0.79(3) ?
C7 H1c7 . . 0.9603 ?
C7 C7a . . 1.528(3) ?
C7 C8 . . 1.508(3) ?
C7a H1c7a . . 0.9593 ?
C7a H2c7a . . 0.9599 ?
C7a H3c7a . . 0.9604 ?
C8 O8a . . 1.229(3) ?
C8 C9 . . 1.480(2) ?
C9 H1c9 . . 0.9599 ?
C9 C10 . . 1.316(2) ?
C10 H1c10 . . 0.9601 ?
C10 C11 . . 1.501(2) ?
C11 C11a . . 1.525(3) ?
C11 C11b . . 1.535(3) ?
C11a H1c11a . . 0.9593 ?
C11a H2c11a . . 0.9603 ?
C11a H3c11a . . 0.9606 ?
C11b H1c11b . . 0.9607 ?
C11b H2c11b . . 0.9594 ?
C11b H3c11b . . 0.9599 ?

loop_
_geom_hbond_atom_site_label_D
_geom_hbond_atom_site_label_H
_geom_hbond_atom_site_label_A
_geom_hbond_site_symmetry_D
_geom_hbond_site_symmetry_H
_geom_hbond_site_symmetry_A
_geom_hbond_distance_DH
_geom_hbond_distance_HA
_geom_hbond_distance_DA
_geom_hbond_angle_DHA
_geom_hbond_publ_flag
O6a H1o6a O8a . . 1_455 0.79(3) 2.13(3) 2.904(2) 166(3) ?

loop_
_geom_torsion_atom_site_label_1
_geom_torsion_atom_site_label_2
_geom_torsion_atom_site_label_3
_geom_torsion_atom_site_label_4
_geom_torsion_site_symmetry_1
_geom_torsion_site_symmetry_2
_geom_torsion_site_symmetry_3
_geom_torsion_site_symmetry_4
_geom_torsion
_geom_torsion_publ_flag
? ? ? ? ? ? ? ? ? ?

loop_
_restr_angle_atom_site_label_1
_restr_angle_site_symmetry_1
_restr_angle_atom_site_label_2
_restr_angle_site_symmetry_2
_restr_angle_atom_site_label_3
_restr_angle_site_symmetry_3
_restr_angle_target
_restr_angle_target_weight_param
? ? ? ? ? ? ? ?

loop_
_restr_distance_atom_site_label_1
_restr_distance_site_symmetry_1
_restr_distance_atom_site_label_2
_restr_distance_site_symmetry_2
_restr_distance_target
_restr_distance_target_weight_param
? ? ? ? ? ?

loop_
_restr_equal_angle_atom_site_label_1
_restr_equal_angle_site_symmetry_1
_restr_equal_angle_atom_site_label_2
_restr_equal_angle_site_symmetry_2
_restr_equal_angle_atom_site_label_3
_restr_equal_angle_site_symmetry_3
_restr_equal_angle_class_class_id
_restr_equal_angle_class_target_weight_param
? ? ? ? ? ? ? ?

loop_
_restr_equal_distance_atom_site_label_1
_restr_equal_distance_site_symmetry_1
_restr_equal_distance_atom_site_label_2
_restr_equal_distance_site_symmetry_2
_restr_equal_distance_class_class_id
_restr_equal_distance_class_target_weight_param
? ? ? ? ? ?

loop_
_restr_equal_torsion_atom_site_label_1
_restr_equal_torsion_site_symmetry_1
_restr_equal_torsion_atom_site_label_2
_restr_equal_torsion_site_symmetry_2
_restr_equal_torsion_atom_site_label_3
_restr_equal_torsion_site_symmetry_3
_restr_equal_torsion_atom_site_label_4
_restr_equal_torsion_site_symmetry_4
_restr_equal_torsion_class_class_id
_restr_equal_torsion_class_target_weight_param
? ? ? ? ? ? ? ? ? ?

loop_
_restr_torsion_atom_site_label_1
_restr_torsion_site_symmetry_1
_restr_torsion_atom_site_label_2
_restr_torsion_site_symmetry_2
_restr_torsion_atom_site_label_3
_restr_torsion_site_symmetry_3
_restr_torsion_atom_site_label_4
_restr_torsion_site_symmetry_4
_restr_torsion_angle_target
_restr_torsion_weight_param
? ? ? ? ? ? ? ? ? ?

loop_
_twin_individual_id
_twin_individual_mass_fraction_refined
_twin_individual_twin_matrix_11
_twin_individual_twin_matrix_12
_twin_individual_twin_matrix_13
_twin_individual_twin_matrix_21
_twin_individual_twin_matrix_22
_twin_individual_twin_matrix_23
_twin_individual_twin_matrix_31
_twin_individual_twin_matrix_32
_twin_individual_twin_matrix_33
? ? ? ? ? ? ? ? ? ? ?

loop_
_jana_atom_site_adp_c_label
_jana_atom_site_adp_c_type_symbol
_jana_atom_site_adp_c_111
_jana_atom_site_adp_c_112
_jana_atom_site_adp_c_113
_jana_atom_site_adp_c_122
_jana_atom_site_adp_c_123
_jana_atom_site_adp_c_133
_jana_atom_site_adp_c_222
_jana_atom_site_adp_c_223
_jana_atom_site_adp_c_233
_jana_atom_site_adp_c_333
? ? ? ? ? ? ? ? ? ? ? ?

loop_
_jana_atom_site_adp_d_label
_jana_atom_site_adp_d_type_symbol
_jana_atom_site_adp_d_1111
_jana_atom_site_adp_d_1112
_jana_atom_site_adp_d_1113
_jana_atom_site_adp_d_1122
_jana_atom_site_adp_d_1123
_jana_atom_site_adp_d_1133
_jana_atom_site_adp_d_1222
_jana_atom_site_adp_d_1223
_jana_atom_site_adp_d_1233
_jana_atom_site_adp_d_1333
_jana_atom_site_adp_d_2222
_jana_atom_site_adp_d_2223
_jana_atom_site_adp_d_2233
_jana_atom_site_adp_d_2333
_jana_atom_site_adp_d_3333
? ? ? ? ? ? ? ? ? ? ? ? ? ? ? ? ?

loop_
_jana_atom_site_adp_e_label
_jana_atom_site_adp_e_type_symbol
_jana_atom_site_adp_e_11111
_jana_atom_site_adp_e_11112
_jana_atom_site_adp_e_11113
_jana_atom_site_adp_e_11122
_jana_atom_site_adp_e_11123
_jana_atom_site_adp_e_11133
_jana_atom_site_adp_e_11222
_jana_atom_site_adp_e_11223
_jana_atom_site_adp_e_11233
_jana_atom_site_adp_e_11333
_jana_atom_site_adp_e_12222
_jana_atom_site_adp_e_12223
_jana_atom_site_adp_e_12233
_jana_atom_site_adp_e_12333
_jana_atom_site_adp_e_13333
_jana_atom_site_adp_e_22222
_jana_atom_site_adp_e_22223
_jana_atom_site_adp_e_22233
_jana_atom_site_adp_e_22333
_jana_atom_site_adp_e_23333
_jana_atom_site_adp_e_33333
? ? ? ? ? ? ? ? ? ? ? ? ? ? ? ? ? ? ? ? ? ? ?

loop_
_jana_atom_site_adp_f_label
_jana_atom_site_adp_f_type_symbol
_jana_atom_site_adp_f_111111
_jana_atom_site_adp_f_111112
_jana_atom_site_adp_f_111113
_jana_atom_site_adp_f_111122
_jana_atom_site_adp_f_111123
_jana_atom_site_adp_f_111133
_jana_atom_site_adp_f_111222
_jana_atom_site_adp_f_111223
_jana_atom_site_adp_f_111233
_jana_atom_site_adp_f_111333
_jana_atom_site_adp_f_112222
_jana_atom_site_adp_f_112223
_jana_atom_site_adp_f_112233
_jana_atom_site_adp_f_112333
_jana_atom_site_adp_f_113333
_jana_atom_site_adp_f_122222
_jana_atom_site_adp_f_122223
_jana_atom_site_adp_f_122233
_jana_atom_site_adp_f_122333
_jana_atom_site_adp_f_123333
_jana_atom_site_adp_f_133333
_jana_atom_site_adp_f_222222
_jana_atom_site_adp_f_222223
_jana_atom_site_adp_f_222233
_jana_atom_site_adp_f_222333
_jana_atom_site_adp_f_223333
_jana_atom_site_adp_f_233333
_jana_atom_site_adp_f_333333
? ? ? ? ? ? ? ? ? ? ? ? ? ? ? ? ? ? ? ? ? ? ? ? ? ? ? ? ? ?
